data_4064054
loop_
_publ_author_name
'Vicente, Jos\'e'
'Gonz\'alez-Herrero, Pablo'
'Frutos-Pedre\~no, Roberto'
'Chicote, Mar\'ia-Teresa'
'Jones, Peter G.'
'Bautista, Delia'

_publ_section_title
;
 Synthesis and Reactivity of Ortho-Palladated Phenylacetamides.
 Intramolecular C&#x2212;N vs C&#x2212;O Reductive Coupling after CO or
 XyNC Insertion into the Pd&#x2212;C Bond. Synthesis of Isoquinoline- and
 Isocoumarin-Based Heterocycles
;
_journal_issue 5
_journal_name_full Organometallics
_journal_page_first 1079
_journal_paper_doi 10.1021/om101110s
_journal_volume 30
_journal_year 2011
_chemical_formula_sum 'C27.5 H34 Cl N3 O Pd'
_chemical_formula_weight 564.43
_chemical_name_systematic
; 
 ? 
;
_space_group_IT_number 2
_symmetry_cell_setting triclinic
_symmetry_space_group_name_Hall '-P 1'
_symmetry_space_group_name_H-M 'P -1'
_atom_sites_solution_hydrogens geom
_atom_sites_solution_primary direct
_atom_sites_solution_secondary difmap
_audit_creation_method SHELXL-97
_cell_angle_alpha 95.000(2)
_cell_angle_beta 99.522(2)
_cell_angle_gamma 105.510(2)
_cell_formula_units_Z 4
_cell_length_a 12.1373(5)
_cell_length_b 13.4080(6)
_cell_length_c 16.7547(7)
_cell_measurement_reflns_used 7140
_cell_measurement_temperature 100(2)
_cell_measurement_theta_max 27.61
_cell_measurement_theta_min 2.36
_cell_volume 2566.23(19)
_computing_cell_refinement 'Bruker SAINT'
_computing_data_collection 'Bruker SMART'
_computing_data_reduction 'Bruker SAINT'
_computing_molecular_graphics 'Bruker SHELXTL'
_computing_publication_material 'Bruker SHELXTL'
_computing_structure_refinement 'SHELXL-97 (Sheldrick, 1997)'
_computing_structure_solution 'SHELXS-97 (Sheldrick, 1990)'
_diffrn_ambient_temperature 100(2)
_diffrn_detector_area_resol_mean 8.26
_diffrn_measured_fraction_theta_full 0.993
_diffrn_measured_fraction_theta_max 0.914
_diffrn_measurement_device_type 'Bruker SMART APEX CCD'
_diffrn_measurement_method \w-scan
_diffrn_radiation_monochromator graphite
_diffrn_radiation_source 'fine-focus sealed tube'
_diffrn_radiation_type MoK\a
_diffrn_radiation_wavelength 0.71073
_diffrn_reflns_av_R_equivalents 0.0386
_diffrn_reflns_av_sigmaI/netI 0.0537
_diffrn_reflns_limit_h_max 15
_diffrn_reflns_limit_h_min -15
_diffrn_reflns_limit_k_max 17
_diffrn_reflns_limit_k_min -17
_diffrn_reflns_limit_l_max 22
_diffrn_reflns_limit_l_min -21
_diffrn_reflns_number 29868
_diffrn_reflns_theta_full 26.00
_diffrn_reflns_theta_max 28.17
_diffrn_reflns_theta_min 1.24
_exptl_absorpt_coefficient_mu 0.852
_exptl_absorpt_correction_T_max 0.9350
_exptl_absorpt_correction_T_min 0.7744
_exptl_absorpt_correction_type multi-scan
_exptl_absorpt_process_details SADABS
_exptl_crystal_colour yellow
_exptl_crystal_density_diffrn 1.461
_exptl_crystal_density_method 'not measured'
_exptl_crystal_description prism
_exptl_crystal_F_000 1164
_exptl_crystal_size_max 0.21
_exptl_crystal_size_mid 0.09
_exptl_crystal_size_min 0.08
_refine_diff_density_max 1.107
_refine_diff_density_min -1.123
_refine_diff_density_rms 0.106
_refine_ls_extinction_method none
_refine_ls_goodness_of_fit_ref 1.137
_refine_ls_hydrogen_treatment 'ordered methyls rigid, other riding'
_refine_ls_matrix_type full
_refine_ls_number_parameters 643
_refine_ls_number_reflns 11505
_refine_ls_number_restraints 0
_refine_ls_restrained_S_all 1.137
_refine_ls_R_factor_all 0.0662
_refine_ls_R_factor_gt 0.0532
_refine_ls_shift/su_max 0.001
_refine_ls_shift/su_mean 0.000
_refine_ls_structure_factor_coef Fsqd
_refine_ls_weighting_details 'calc w=1/[\s^2^(Fo^2^)+(0.0359P)^2^+3.9498P] where P=(Fo^2^+2Fc^2^)/3'
_refine_ls_weighting_scheme calc
_refine_ls_wR_factor_gt 0.1034
_refine_ls_wR_factor_ref 0.1082
_reflns_number_gt 9754
_reflns_number_total 11505
_reflns_threshold_expression >2sigma(I)
_cod_data_source_file om101110s_si_003.cif
_cod_data_source_block rfa23bs
_cod_original_sg_symbol_H-M P-1
_cod_original_formula_sum 'C27.50 H34 Cl N3 O Pd'
_cod_database_code 4064054

loop_
_symmetry_equiv_pos_as_xyz
'x, y, z'
'-x, -y, -z'

loop_
_atom_site_label
_atom_site_type_symbol
_atom_site_fract_x
_atom_site_fract_y
_atom_site_fract_z
_atom_site_U_iso_or_equiv
_atom_site_adp_type
_atom_site_occupancy
_atom_site_symmetry_multiplicity
_atom_site_calc_flag
_atom_site_refinement_flags
_atom_site_disorder_assembly
_atom_site_disorder_group
Pd1 Pd 0.63518(2) 0.10935(2) 0.146062(17) 0.01734(8) Uani 1 1 d . . .
N1 N 0.4812(3) 0.1426(2) 0.09271(18) 0.0184(7) Uani 1 1 d . . .
N2 N 0.6542(3) 0.1168(2) 0.02730(19) 0.0194(7) Uani 1 1 d . . .
N3 N 0.6072(3) 0.1072(2) 0.26101(18) 0.0192(7) Uani 1 1 d . . .
C1 C 0.7848(3) 0.0814(3) 0.1887(2) 0.0225(9) Uani 1 1 d . . .
C2 C 0.7844(4) 0.0059(3) 0.2425(2) 0.0283(10) Uani 1 1 d . . .
C3 C 0.8885(4) -0.0151(4) 0.2731(3) 0.0387(12) Uani 1 1 d . . .
H3 H 0.8875 -0.0667 0.3086 0.046 Uiso 1 1 calc R . .
C4 C 0.9912(4) 0.0354(5) 0.2538(3) 0.0509(15) Uani 1 1 d . . .
H4 H 1.0607 0.0190 0.2750 0.061 Uiso 1 1 calc R . .
C5 C 0.9932(4) 0.1113(5) 0.2028(3) 0.0519(16) Uani 1 1 d . . .
H5 H 1.0649 0.1475 0.1893 0.062 Uiso 1 1 calc R . .
C6 C 0.8910(4) 0.1354(4) 0.1709(3) 0.0334(11) Uani 1 1 d . . .
H6 H 0.8940 0.1888 0.1369 0.040 Uiso 1 1 calc R . .
C7 C 0.6732(4) -0.0467(3) 0.2686(2) 0.0286(9) Uani 1 1 d . . .
H7A H 0.6891 -0.0926 0.3096 0.034 Uiso 1 1 calc R . .
H7B H 0.6169 -0.0910 0.2208 0.034 Uiso 1 1 calc R . .
C8 C 0.6199(3) 0.0327(3) 0.3051(2) 0.0227(8) Uani 1 1 d . . .
O1 O 0.5925(3) 0.0243(2) 0.37430(17) 0.0318(7) Uani 1 1 d . . .
C9 C 0.5700(3) 0.1900(3) 0.3021(2) 0.0217(8) Uani 1 1 d . . .
H9A H 0.4884 0.1625 0.3071 0.033 Uiso 1 1 calc R . .
H9B H 0.5775 0.2483 0.2700 0.033 Uiso 1 1 calc R . .
H9C H 0.6191 0.2145 0.3566 0.033 Uiso 1 1 calc R . .
C12 C 0.4808(3) 0.1718(3) 0.0177(2) 0.0194(8) Uani 1 1 d . . .
C13 C 0.3897(3) 0.2041(3) -0.0232(2) 0.0211(8) Uani 1 1 d . . .
H13 H 0.3935 0.2273 -0.0749 0.025 Uiso 1 1 calc R . .
C14 C 0.2924(3) 0.2023(3) 0.0120(2) 0.0196(8) Uani 1 1 d . . .
C15 C 0.2935(3) 0.1681(3) 0.0881(2) 0.0207(8) Uani 1 1 d . . .
H15 H 0.2286 0.1641 0.1139 0.025 Uiso 1 1 calc R . .
C16 C 0.3880(3) 0.1402(3) 0.1264(2) 0.0211(8) Uani 1 1 d . . .
H16 H 0.3871 0.1183 0.1788 0.025 Uiso 1 1 calc R . .
C17 C 0.1863(3) 0.2329(3) -0.0291(2) 0.0267(9) Uani 1 1 d . . .
C18 C 0.1701(5) 0.3214(5) 0.0260(3) 0.0552(16) Uani 1 1 d . . .
H18A H 0.2399 0.3814 0.0348 0.083 Uiso 1 1 calc R . .
H18B H 0.1578 0.2984 0.0786 0.083 Uiso 1 1 calc R . .
H18C H 0.1022 0.3415 0.0002 0.083 Uiso 1 1 calc R . .
C19 C 0.0798(4) 0.1363(5) -0.0428(4) 0.0577(17) Uani 1 1 d . . .
H19A H 0.0108 0.1535 -0.0702 0.087 Uiso 1 1 calc R . .
H19B H 0.0670 0.1143 0.0100 0.087 Uiso 1 1 calc R . .
H19C H 0.0936 0.0794 -0.0769 0.087 Uiso 1 1 calc R . .
C20 C 0.1999(4) 0.2681(4) -0.1116(3) 0.0325(10) Uani 1 1 d . . .
H20A H 0.1301 0.2867 -0.1358 0.049 Uiso 1 1 calc R . .
H20B H 0.2100 0.2112 -0.1479 0.049 Uiso 1 1 calc R . .
H20C H 0.2684 0.3291 -0.1045 0.049 Uiso 1 1 calc R . .
C22 C 0.5810(3) 0.1604(3) -0.0184(2) 0.0193(8) Uani 1 1 d . . .
C23 C 0.5971(3) 0.1873(3) -0.0947(2) 0.0233(9) Uani 1 1 d . . .
H23 H 0.5469 0.2211 -0.1238 0.028 Uiso 1 1 calc R . .
C24 C 0.6867(3) 0.1651(3) -0.1291(2) 0.0255(9) Uani 1 1 d . . .
C25 C 0.7542(3) 0.1125(3) -0.0837(2) 0.0271(9) Uani 1 1 d . . .
H25 H 0.8127 0.0912 -0.1059 0.033 Uiso 1 1 calc R . .
C26 C 0.7370(3) 0.0911(3) -0.0071(2) 0.0234(9) Uani 1 1 d . . .
H26 H 0.7859 0.0567 0.0227 0.028 Uiso 1 1 calc R . .
C27 C 0.7145(4) 0.1970(4) -0.2109(3) 0.0342(11) Uani 1 1 d . . .
C28 C 0.6260(5) 0.2462(5) -0.2529(3) 0.0569(17) Uani 1 1 d . . .
H28A H 0.6275 0.3095 -0.2182 0.085 Uiso 1 1 calc R . .
H28B H 0.5480 0.1965 -0.2624 0.085 Uiso 1 1 calc R . .
H28C H 0.6452 0.2645 -0.3053 0.085 Uiso 1 1 calc R . .
C29 C 0.7120(4) 0.0989(5) -0.2669(3) 0.0495(14) Uani 1 1 d . . .
H29A H 0.7300 0.1184 -0.3193 0.074 Uiso 1 1 calc R . .
H29B H 0.6343 0.0487 -0.2761 0.074 Uiso 1 1 calc R . .
H29C H 0.7701 0.0671 -0.2409 0.074 Uiso 1 1 calc R . .
C30 C 0.8365(4) 0.2744(4) -0.1947(3) 0.0423(12) Uani 1 1 d . . .
H30A H 0.8572 0.2929 -0.2467 0.064 Uiso 1 1 calc R . .
H30B H 0.8931 0.2423 -0.1668 0.064 Uiso 1 1 calc R . .
H30C H 0.8375 0.3376 -0.1601 0.064 Uiso 1 1 calc R . .
Pd2 Pd 0.73012(3) 0.48855(2) 0.302391(16) 0.01774(8) Uani 1 1 d . . .
N21 N 0.7019(3) 0.5194(2) 0.42423(18) 0.0190(7) Uani 1 1 d . . .
N22 N 0.8178(3) 0.3979(2) 0.36426(18) 0.0177(7) Uani 1 1 d . . .
N23 N 0.6417(3) 0.5800(2) 0.24894(18) 0.0220(7) Uani 1 1 d . . .
C41 C 0.7701(4) 0.4588(3) 0.1942(2) 0.0223(8) Uani 1 1 d . . .
C42 C 0.6812(4) 0.4393(3) 0.1232(2) 0.0263(9) Uani 1 1 d . . .
C43 C 0.7079(4) 0.4175(3) 0.0470(3) 0.0347(11) Uani 1 1 d . . .
H43 H 0.6485 0.4025 -0.0007 0.042 Uiso 1 1 calc R . .
C44 C 0.8189(5) 0.4174(4) 0.0399(3) 0.0400(12) Uani 1 1 d . . .
H44 H 0.8355 0.4016 -0.0124 0.048 Uiso 1 1 calc R . .
C45 C 0.9072(4) 0.4402(4) 0.1089(3) 0.0361(11) Uani 1 1 d . . .
H45 H 0.9843 0.4410 0.1039 0.043 Uiso 1 1 calc R . .
C46 C 0.8816(4) 0.4618(3) 0.1853(2) 0.0277(9) Uani 1 1 d . . .
H46 H 0.9423 0.4790 0.2324 0.033 Uiso 1 1 calc R . .
C47 C 0.5618(4) 0.4474(3) 0.1307(2) 0.0280(9) Uani 1 1 d . . .
H47A H 0.5244 0.3918 0.1609 0.034 Uiso 1 1 calc R . .
H47B H 0.5127 0.4374 0.0756 0.034 Uiso 1 1 calc R . .
C48 C 0.5707(4) 0.5544(3) 0.1758(2) 0.0253(9) Uani 1 1 d . . .
C49 C 0.6608(4) 0.6865(3) 0.2871(2) 0.0258(9) Uani 1 1 d . . .
H49A H 0.6893 0.7355 0.2500 0.039 Uiso 1 1 calc R . .
H49B H 0.7187 0.7006 0.3381 0.039 Uiso 1 1 calc R . .
H49C H 0.5873 0.6951 0.2991 0.039 Uiso 1 1 calc R . .
O12 O 0.5157(3) 0.6123(2) 0.14315(17) 0.0296(7) Uani 1 1 d . . .
C52 C 0.7732(3) 0.4860(3) 0.4803(2) 0.0166(7) Uani 1 1 d . . .
C53 C 0.7827(3) 0.5134(3) 0.5636(2) 0.0182(8) Uani 1 1 d . . .
H53 H 0.8375 0.4934 0.6014 0.022 Uiso 1 1 calc R . .
C54 C 0.7130(3) 0.5699(3) 0.5923(2) 0.0180(8) Uani 1 1 d . A .
C55 C 0.6357(3) 0.5974(3) 0.5336(2) 0.0186(8) Uani 1 1 d . . .
H55 H 0.5837 0.6334 0.5500 0.022 Uiso 1 1 calc R . .
C56 C 0.6340(3) 0.5726(3) 0.4520(2) 0.0207(8) Uani 1 1 d . . .
H56 H 0.5819 0.5944 0.4132 0.025 Uiso 1 1 calc R . .
C57 C 0.7208(3) 0.5996(3) 0.6838(2) 0.0223(8) Uani 1 1 d . . .
C58A C 0.6134(7) 0.5411(7) 0.7086(4) 0.034(2) Uani 0.572(7) 1 d P A 1
H58A H 0.6191 0.5609 0.7672 0.051 Uiso 0.572(7) 1 calc PR A 1
H58B H 0.6038 0.4659 0.6975 0.051 Uiso 0.572(7) 1 calc PR A 1
H58C H 0.5461 0.5575 0.6777 0.051 Uiso 0.572(7) 1 calc PR A 1
C59A C 0.7286(7) 0.7206(6) 0.6966(4) 0.029(2) Uani 0.572(7) 1 d P A 1
H59A H 0.7993 0.7611 0.6803 0.043 Uiso 0.572(7) 1 calc PR A 1
H59B H 0.7314 0.7432 0.7543 0.043 Uiso 0.572(7) 1 calc PR A 1
H59C H 0.6600 0.7320 0.6631 0.043 Uiso 0.572(7) 1 calc PR A 1
C60A C 0.8306(7) 0.5878(7) 0.7360(4) 0.0285(19) Uani 0.572(7) 1 d P A 1
H60A H 0.8992 0.6274 0.7169 0.043 Uiso 0.572(7) 1 calc PR A 1
H60B H 0.8279 0.5138 0.7316 0.043 Uiso 0.572(7) 1 calc PR A 1
H60C H 0.8352 0.6146 0.7932 0.043 Uiso 0.572(7) 1 calc PR A 1
C58B C 0.8439(9) 0.6558(10) 0.7214(6) 0.033(3) Uani 0.428(7) 1 d P A 2
H58D H 0.8946 0.6145 0.7063 0.049 Uiso 0.428(7) 1 calc PR A 2
H58E H 0.8526 0.6664 0.7810 0.049 Uiso 0.428(7) 1 calc PR A 2
H58F H 0.8659 0.7238 0.7018 0.049 Uiso 0.428(7) 1 calc PR A 2
C59B C 0.6364(10) 0.6563(8) 0.7026(6) 0.030(3) Uani 0.428(7) 1 d P A 2
H59D H 0.5572 0.6149 0.6760 0.045 Uiso 0.428(7) 1 calc PR A 2
H59E H 0.6548 0.7240 0.6825 0.045 Uiso 0.428(7) 1 calc PR A 2
H59F H 0.6414 0.6672 0.7619 0.045 Uiso 0.428(7) 1 calc PR A 2
C60B C 0.6870(9) 0.4909(7) 0.7215(5) 0.027(3) Uani 0.428(7) 1 d P A 2
H60D H 0.7406 0.4505 0.7107 0.040 Uiso 0.428(7) 1 calc PR A 2
H60E H 0.6069 0.4505 0.6960 0.040 Uiso 0.428(7) 1 calc PR A 2
H60F H 0.6929 0.5058 0.7806 0.040 Uiso 0.428(7) 1 calc PR A 2
C62 C 0.8320(3) 0.4134(3) 0.4468(2) 0.0181(8) Uani 1 1 d . . .
C63 C 0.8863(3) 0.3562(3) 0.4959(2) 0.0190(8) Uani 1 1 d . . .
H63 H 0.8981 0.3722 0.5536 0.023 Uiso 1 1 calc R . .
C64 C 0.9241(3) 0.2756(3) 0.4629(2) 0.0187(8) Uani 1 1 d . . .
C65 C 0.9072(3) 0.2582(3) 0.3780(2) 0.0207(8) Uani 1 1 d . . .
H65 H 0.9312 0.2040 0.3520 0.025 Uiso 1 1 calc R . .
C66 C 0.8549(3) 0.3203(3) 0.3312(2) 0.0205(8) Uani 1 1 d . . .
H66 H 0.8449 0.3075 0.2735 0.025 Uiso 1 1 calc R . .
C67 C 0.9755(3) 0.2055(3) 0.5159(2) 0.0200(8) Uani 1 1 d . . .
C68 C 1.0040(4) 0.2501(3) 0.6066(2) 0.0308(10) Uani 1 1 d . . .
H68A H 1.0567 0.3212 0.6145 0.046 Uiso 1 1 calc R . .
H68B H 1.0417 0.2060 0.6384 0.046 Uiso 1 1 calc R . .
H68C H 0.9318 0.2515 0.6251 0.046 Uiso 1 1 calc R . .
C69 C 1.0883(4) 0.1948(3) 0.4907(3) 0.0266(9) Uani 1 1 d . . .
H69A H 1.1456 0.2638 0.4989 0.040 Uiso 1 1 calc R . .
H69B H 1.0714 0.1651 0.4330 0.040 Uiso 1 1 calc R . .
H69C H 1.1198 0.1486 0.5242 0.040 Uiso 1 1 calc R . .
C70 C 0.8853(4) 0.0979(3) 0.5023(3) 0.0326(10) Uani 1 1 d . . .
H70A H 0.9161 0.0512 0.5356 0.049 Uiso 1 1 calc R . .
H70B H 0.8689 0.0687 0.4445 0.049 Uiso 1 1 calc R . .
H70C H 0.8133 0.1050 0.5181 0.049 Uiso 1 1 calc R . .
C99 C 0.5047(4) 0.8647(3) 0.4942(3) 0.0332(10) Uani 1 1 d . . .
H99A H 0.5024 0.8969 0.4432 0.040 Uiso 1 1 calc R . .
H99B H 0.4719 0.9034 0.5327 0.040 Uiso 1 1 calc R . .
Cl1 Cl 0.65082(11) 0.87441(10) 0.53771(9) 0.0493(3) Uani 1 1 d . . .
Cl2 Cl 0.41829(10) 0.73133(9) 0.47216(7) 0.0346(3) Uani 1 1 d . . .

loop_
_atom_site_aniso_label
_atom_site_aniso_U_11
_atom_site_aniso_U_22
_atom_site_aniso_U_33
_atom_site_aniso_U_23
_atom_site_aniso_U_13
_atom_site_aniso_U_12
Pd1 0.01549(15) 0.02153(16) 0.01399(14) -0.00142(11) 0.00215(11) 0.00527(12)
N1 0.0167(16) 0.0220(17) 0.0132(15) -0.0015(12) 0.0008(12) 0.0028(13)
N2 0.0157(16) 0.0214(17) 0.0194(16) -0.0038(13) 0.0050(13) 0.0033(13)
N3 0.0215(17) 0.0195(16) 0.0170(16) -0.0016(12) 0.0025(13) 0.0085(14)
C1 0.019(2) 0.030(2) 0.0150(18) -0.0116(16) 0.0000(15) 0.0075(17)
C2 0.034(2) 0.035(2) 0.0164(19) -0.0127(17) -0.0044(17) 0.020(2)
C3 0.037(3) 0.059(3) 0.023(2) -0.011(2) -0.005(2) 0.029(2)
C4 0.031(3) 0.084(4) 0.032(3) -0.022(3) -0.010(2) 0.028(3)
C5 0.024(3) 0.086(4) 0.033(3) -0.026(3) 0.004(2) 0.007(3)
C6 0.017(2) 0.053(3) 0.021(2) -0.015(2) -0.0007(17) 0.005(2)
C7 0.036(3) 0.026(2) 0.022(2) 0.0011(17) -0.0033(18) 0.0133(19)
C8 0.022(2) 0.021(2) 0.022(2) 0.0006(15) -0.0035(16) 0.0051(16)
O1 0.0438(19) 0.0328(17) 0.0218(15) 0.0068(12) 0.0091(14) 0.0138(15)
C9 0.020(2) 0.023(2) 0.021(2) 0.0014(16) 0.0031(16) 0.0065(16)
C12 0.0184(19) 0.0192(19) 0.0164(18) -0.0014(15) 0.0026(15) -0.0001(15)
C13 0.022(2) 0.024(2) 0.0161(18) 0.0006(15) 0.0039(15) 0.0050(16)
C14 0.0187(19) 0.0202(19) 0.0171(18) 0.0000(15) 0.0030(15) 0.0021(15)
C15 0.0165(19) 0.028(2) 0.0174(18) 0.0004(15) 0.0069(15) 0.0057(16)
C16 0.023(2) 0.028(2) 0.0121(17) 0.0015(15) 0.0068(15) 0.0049(17)
C17 0.018(2) 0.040(2) 0.024(2) 0.0091(18) 0.0071(17) 0.0074(18)
C18 0.082(4) 0.081(4) 0.032(3) 0.018(3) 0.023(3) 0.064(4)
C19 0.017(2) 0.074(4) 0.073(4) 0.043(3) -0.007(2) -0.004(2)
C20 0.026(2) 0.047(3) 0.026(2) 0.013(2) 0.0016(18) 0.013(2)
C22 0.0154(19) 0.0188(19) 0.0191(18) -0.0061(15) 0.0012(15) 0.0013(15)
C23 0.0152(19) 0.031(2) 0.0194(19) -0.0025(16) 0.0016(15) 0.0020(16)
C24 0.018(2) 0.037(2) 0.0165(19) -0.0057(17) 0.0015(16) 0.0027(18)
C25 0.017(2) 0.037(2) 0.024(2) -0.0088(18) 0.0059(17) 0.0047(18)
C26 0.017(2) 0.027(2) 0.023(2) -0.0057(16) 0.0023(16) 0.0038(16)
C27 0.022(2) 0.064(3) 0.019(2) 0.003(2) 0.0071(17) 0.014(2)
C28 0.046(3) 0.115(5) 0.026(3) 0.029(3) 0.020(2) 0.036(3)
C29 0.037(3) 0.085(4) 0.023(2) -0.006(3) 0.010(2) 0.012(3)
C30 0.036(3) 0.060(3) 0.029(2) 0.008(2) 0.013(2) 0.006(2)
Pd2 0.02513(17) 0.01567(15) 0.01179(14) -0.00076(10) 0.00472(12) 0.00496(12)
N21 0.0262(18) 0.0163(16) 0.0150(15) -0.0005(12) 0.0046(13) 0.0076(14)
N22 0.0221(17) 0.0149(15) 0.0152(15) -0.0011(12) 0.0062(13) 0.0032(13)
N23 0.0296(19) 0.0205(17) 0.0135(15) 0.0005(13) 0.0007(14) 0.0058(14)
C41 0.034(2) 0.0147(19) 0.0186(19) 0.0026(15) 0.0112(17) 0.0047(17)
C42 0.039(2) 0.0157(19) 0.0184(19) -0.0006(15) 0.0065(18) -0.0020(17)
C43 0.047(3) 0.027(2) 0.021(2) -0.0038(17) 0.006(2) -0.003(2)
C44 0.058(3) 0.035(3) 0.027(2) 0.001(2) 0.018(2) 0.010(2)
C45 0.041(3) 0.038(3) 0.035(3) 0.006(2) 0.021(2) 0.012(2)
C46 0.037(2) 0.026(2) 0.021(2) 0.0039(17) 0.0111(18) 0.0070(19)
C47 0.032(2) 0.027(2) 0.0151(19) -0.0031(16) -0.0016(17) -0.0017(18)
C48 0.028(2) 0.028(2) 0.0186(19) 0.0047(16) 0.0084(17) 0.0028(18)
C49 0.037(2) 0.021(2) 0.021(2) 0.0044(16) 0.0044(18) 0.0119(18)
O12 0.0334(17) 0.0365(17) 0.0198(14) 0.0104(13) 0.0021(13) 0.0112(14)
C52 0.0201(19) 0.0124(17) 0.0158(17) -0.0002(13) 0.0049(15) 0.0022(14)
C53 0.0206(19) 0.0173(18) 0.0164(18) 0.0004(14) 0.0031(15) 0.0057(15)
C54 0.0205(19) 0.0157(18) 0.0165(18) -0.0002(14) 0.0053(15) 0.0029(15)
C55 0.0195(19) 0.0160(18) 0.0208(19) -0.0010(14) 0.0074(15) 0.0053(15)
C56 0.024(2) 0.0196(19) 0.0182(19) 0.0000(15) 0.0013(16) 0.0085(16)
C57 0.024(2) 0.030(2) 0.0140(18) -0.0001(16) 0.0099(16) 0.0068(17)
C58A 0.033(5) 0.048(5) 0.014(3) 0.000(3) 0.003(3) 0.002(4)
C59A 0.029(4) 0.035(4) 0.022(4) -0.011(3) -0.003(3) 0.018(4)
C60A 0.034(4) 0.037(5) 0.015(4) -0.009(3) 0.003(3) 0.015(4)
C58B 0.038(6) 0.039(7) 0.011(5) -0.012(5) 0.007(4) -0.001(5)
C59B 0.043(7) 0.031(6) 0.019(5) -0.003(4) 0.014(4) 0.015(5)
C60B 0.041(6) 0.024(5) 0.016(5) 0.004(4) 0.009(4) 0.007(4)
C62 0.0199(19) 0.0167(18) 0.0170(18) -0.0020(14) 0.0064(15) 0.0036(15)
C63 0.021(2) 0.0198(19) 0.0158(18) -0.0005(14) 0.0064(15) 0.0050(16)
C64 0.0153(18) 0.0161(18) 0.0226(19) -0.0007(15) 0.0087(15) -0.0011(15)
C65 0.026(2) 0.0155(19) 0.0215(19) -0.0033(15) 0.0099(16) 0.0064(16)
C66 0.024(2) 0.0180(19) 0.0164(18) -0.0038(14) 0.0077(16) 0.0009(16)
C67 0.021(2) 0.0181(19) 0.0219(19) 0.0014(15) 0.0071(16) 0.0066(16)
C68 0.045(3) 0.032(2) 0.022(2) 0.0035(18) 0.0054(19) 0.024(2)
C69 0.028(2) 0.028(2) 0.029(2) 0.0065(17) 0.0085(18) 0.0144(18)
C70 0.031(2) 0.025(2) 0.043(3) 0.0093(19) 0.011(2) 0.0050(19)
C99 0.039(3) 0.029(2) 0.034(2) 0.0071(19) 0.011(2) 0.013(2)
Cl1 0.0354(7) 0.0377(7) 0.0762(10) 0.0178(6) 0.0172(6) 0.0059(5)
Cl2 0.0399(6) 0.0332(6) 0.0288(5) 0.0040(4) 0.0044(5) 0.0087(5)

loop_
_atom_type_symbol
_atom_type_description
_atom_type_scat_dispersion_real
_atom_type_scat_dispersion_imag
_atom_type_scat_source
C C 0.0033 0.0016 'International Tables Vol C Tables 4.2.6.8 and 6.1.1.4'
H H 0.0000 0.0000 'International Tables Vol C Tables 4.2.6.8 and 6.1.1.4'
N N 0.0061 0.0033 'International Tables Vol C Tables 4.2.6.8 and 6.1.1.4'
O O 0.0106 0.0060 'International Tables Vol C Tables 4.2.6.8 and 6.1.1.4'
Pd Pd -0.9988 1.0072 'International Tables Vol C Tables 4.2.6.8 and 6.1.1.4'
Cl Cl 0.1484 0.1585 'International Tables Vol C Tables 4.2.6.8 and 6.1.1.4'

loop_
_geom_angle_atom_site_label_1
_geom_angle_atom_site_label_2
_geom_angle_atom_site_label_3
_geom_angle
C1 Pd1 N3 86.02(14)
C1 Pd1 N2 98.02(14)
N3 Pd1 N2 175.79(12)
C1 Pd1 N1 175.60(14)
N3 Pd1 N1 98.19(12)
N2 Pd1 N1 77.74(12)
C16 N1 C12 118.3(3)
C16 N1 Pd1 126.9(3)
C12 N1 Pd1 114.8(2)
C26 N2 C22 117.5(3)
C26 N2 Pd1 126.5(3)
C22 N2 Pd1 115.8(2)
C8 N3 C9 114.8(3)
C8 N3 Pd1 123.7(3)
C9 N3 Pd1 121.5(2)
C6 C1 C2 118.4(4)
C6 C1 Pd1 123.3(3)
C2 C1 Pd1 118.3(3)
C3 C2 C1 119.2(4)
C3 C2 C7 121.2(4)
C1 C2 C7 119.5(4)
C4 C3 C2 122.2(5)
C3 C4 C5 119.1(5)
C4 C5 C6 120.8(5)
C1 C6 C5 120.2(5)
C2 C7 C8 111.3(3)
O1 C8 N3 124.9(4)
O1 C8 C7 119.0(3)
N3 C8 C7 116.1(3)
N1 C12 C13 121.9(3)
N1 C12 C22 114.4(3)
C13 C12 C22 123.7(3)
C12 C13 C14 119.9(4)
C15 C14 C13 116.7(3)
C15 C14 C17 119.3(3)
C13 C14 C17 123.9(3)
C16 C15 C14 120.4(3)
N1 C16 C15 122.6(3)
C18 C17 C20 108.8(4)
C18 C17 C14 108.8(4)
C20 C17 C14 112.2(3)
C18 C17 C19 111.1(4)
C20 C17 C19 108.1(4)
C14 C17 C19 107.9(4)
N2 C22 C23 121.9(3)
N2 C22 C12 114.9(3)
C23 C22 C12 123.2(4)
C22 C23 C24 120.5(4)
C25 C24 C23 116.2(4)
C25 C24 C27 119.9(4)
C23 C24 C27 123.9(4)
C26 C25 C24 120.8(4)
N2 C26 C25 122.8(4)
C28 C27 C30 110.0(5)
C28 C27 C24 111.4(4)
C30 C27 C24 108.5(3)
C28 C27 C29 108.6(4)
C30 C27 C29 109.6(4)
C24 C27 C29 108.7(4)
C41 Pd2 N23 86.35(15)
C41 Pd2 N22 97.43(14)
N23 Pd2 N22 176.22(12)
C41 Pd2 N21 174.86(15)
N23 Pd2 N21 97.97(12)
N22 Pd2 N21 78.25(12)
C56 N21 C52 117.5(3)
C56 N21 Pd2 129.9(3)
C52 N21 Pd2 112.3(2)
C66 N22 C62 117.0(3)
C66 N22 Pd2 126.9(3)
C62 N22 Pd2 115.9(2)
C48 N23 C49 114.8(3)
C48 N23 Pd2 125.2(3)
C49 N23 Pd2 119.8(2)
C46 C41 C42 119.0(4)
C46 C41 Pd2 122.4(3)
C42 C41 Pd2 118.5(3)
C43 C42 C41 119.0(4)
C43 C42 C47 121.1(4)
C41 C42 C47 119.8(3)
C44 C43 C42 120.9(4)
C43 C44 C45 120.4(4)
C44 C45 C46 119.3(4)
C41 C46 C45 121.3(4)
C42 C47 C48 110.4(3)
O12 C48 N23 124.5(4)
O12 C48 C47 120.4(4)
N23 C48 C47 115.1(4)
N21 C52 C53 121.4(3)
N21 C52 C62 115.5(3)
C53 C52 C62 123.0(3)
C52 C53 C54 120.8(3)
C55 C54 C53 116.5(3)
C55 C54 C57 121.8(3)
C53 C54 C57 121.7(3)
C56 C55 C54 120.2(3)
N21 C56 C55 123.3(4)
C58A C57 C58B 139.0(6)
C58A C57 C59B 61.3(5)
C58B C57 C59B 113.8(7)
C58A C57 C60A 112.5(5)
C58B C57 C60A 36.6(5)
C59B C57 C60A 131.5(5)
C58A C57 C54 110.1(4)
C58B C57 C54 108.4(5)
C59B C57 C54 113.9(5)
C60A C57 C54 112.8(4)
C58A C57 C59A 108.0(5)
C58B C57 C59A 73.6(6)
C59B C57 C59A 47.5(5)
C60A C57 C59A 106.8(5)
C54 C57 C59A 106.2(4)
C58A C57 C60B 47.6(5)
C58B C57 C60B 107.5(7)
C59B C57 C60B 106.3(6)
C60A C57 C60B 71.6(6)
C54 C57 C60B 106.3(4)
C59A C57 C60B 145.0(5)
N22 C62 C63 122.2(3)
N22 C62 C52 115.7(3)
C63 C62 C52 121.7(3)
C62 C63 C64 121.4(3)
C63 C64 C65 116.3(4)
C63 C64 C67 122.2(3)
C65 C64 C67 121.4(3)
C64 C65 C66 119.9(3)
N22 C66 C65 123.0(3)
C64 C67 C68 111.7(3)
C64 C67 C70 107.7(3)
C68 C67 C70 109.6(3)
C64 C67 C69 109.9(3)
C68 C67 C69 108.3(3)
C70 C67 C69 109.6(3)
Cl1 C99 Cl2 110.9(2)

loop_
_geom_bond_atom_site_label_1
_geom_bond_atom_site_label_2
_geom_bond_distance
Pd1 C1 1.983(4)
Pd1 N3 2.012(3)
Pd1 N2 2.049(3)
Pd1 N1 2.111(3)
N1 C16 1.339(5)
N1 C12 1.348(5)
N2 C26 1.343(5)
N2 C22 1.360(5)
N3 C8 1.319(5)
N3 C9 1.465(5)
C1 C6 1.394(6)
C1 C2 1.412(6)
C2 C3 1.393(6)
C2 C7 1.500(6)
C3 C4 1.355(7)
C4 C5 1.382(8)
C5 C6 1.398(7)
C7 C8 1.521(6)
C8 O1 1.264(5)
C12 C13 1.391(5)
C12 C22 1.481(5)
C13 C14 1.400(5)
C14 C15 1.391(5)
C14 C17 1.530(5)
C15 C16 1.377(5)
C17 C18 1.513(6)
C17 C20 1.521(6)
C17 C19 1.535(6)
C22 C23 1.389(5)
C23 C24 1.398(5)
C24 C25 1.394(6)
C24 C27 1.534(6)
C25 C26 1.376(6)
C27 C28 1.515(7)
C27 C30 1.529(6)
C27 C29 1.538(7)
Pd2 C41 1.987(4)
Pd2 N23 2.009(3)
Pd2 N22 2.057(3)
Pd2 N21 2.148(3)
N21 C56 1.338(5)
N21 C52 1.357(5)
N22 C66 1.351(5)
N22 C62 1.356(4)
N23 C48 1.334(5)
N23 C49 1.455(5)
C41 C46 1.377(6)
C41 C42 1.421(6)
C42 C43 1.394(6)
C42 C47 1.507(6)
C43 C44 1.372(7)
C44 C45 1.390(7)
C45 C46 1.391(6)
C47 C48 1.530(6)
C48 O12 1.257(5)
C52 C53 1.389(5)
C52 C62 1.477(5)
C53 C54 1.390(5)
C54 C55 1.388(5)
C54 C57 1.532(5)
C55 C56 1.375(5)
C57 C58A 1.475(8)
C57 C58B 1.484(11)
C57 C59B 1.486(10)
C57 C60A 1.522(8)
C57 C59A 1.593(8)
C57 C60B 1.619(10)
C62 C63 1.378(5)
C63 C64 1.390(5)
C64 C65 1.392(5)
C64 C67 1.528(5)
C65 C66 1.393(5)
C67 C68 1.531(5)
C67 C70 1.532(5)
C67 C69 1.536(5)
C99 Cl1 1.768(5)
C99 Cl2 1.785(5)

loop_
_geom_hbond_atom_site_label_D
_geom_hbond_atom_site_label_H
_geom_hbond_atom_site_label_A
_geom_hbond_distance_DH
_geom_hbond_distance_HA
_geom_hbond_distance_DA
_geom_hbond_angle_DHA
_geom_hbond_site_symmetry_A
C13 H13 O12 0.95 2.59 3.396(5) 142.5 2_665
C23 H23 O12 0.95 2.57 3.424(5) 149.4 2_665
C28 H28C Cl2 0.98 2.78 3.675(5) 151.4 2_665
C99 H99B O1 0.99 2.13 3.113(5) 173.2 2_666
C99 H99A O1 0.99 2.28 3.161(5) 147.3 1_565
